data_4333057
loop_
_publ_author_name
'Alvarez, Celedonio M.'
'Alvarez, M. Angeles'
'Alonso, Mar\'ia'
'Garc\'ia, M. Esther'
'Rueda, M. Teresa'
'Ruiz, Miguel A.'
'Herson, Patrick'

_publ_section_title
;
 Trapping of Hemiquinone Radicals at Mo and P Sites by Phosphide-Bridged
 Dimolybdenum Species:&#x00A0; Chemistry of Complexes
 [Mo2(\h5-C5H5)2(OC6H4OH)(\m-PR2)(CO)4] and
 [Mo2(\h5-C5H5)2{\m-PR(OC6H4OH)}(CO)4]-(R = Cy, Ph)
;
_journal_issue 23
_journal_name_full 'Inorganic Chemistry'
_journal_page_first 9593
_journal_page_last 9606
_journal_paper_doi 10.1021/ic061344e
_journal_volume 45
_journal_year 2006
_chemical_compound_source 'synthesis as described'
_chemical_formula_moiety 'C21 H25 Mo2 O5 P1'
_chemical_formula_sum 'C21 H25 Mo2 O5 P'
_chemical_formula_weight 580.26
_chemical_name_systematic
;
 ?
;
_space_group_IT_number 2
_symmetry_cell_setting triclinic
_symmetry_Int_Tables_number 2
_symmetry_space_group_name_Hall '-P 1'
_symmetry_space_group_name_H-M 'P -1'
_atom_sites_solution_hydrogens geom
_atom_sites_solution_primary direct
_atom_sites_solution_secondary difmap
_audit_conform_dict_location ftp://ftp.iucr.org/pub/cif_core.dic
_audit_conform_dict_name cif_core.dic
_audit_conform_dict_version 2.2
_audit_creation_date 2006-05-17T19:43:01-00:00
_audit_creation_method 'WinGX routine CIF_UPDATE'
_cell_angle_alpha 85.330(2)
_cell_angle_beta 76.400(2)
_cell_angle_gamma 82.699(2)
_cell_formula_units_Z 2
_cell_length_a 8.1443(12)
_cell_length_b 9.2872(14)
_cell_length_c 15.368(2)
_cell_measurement_reflns_used 1528
_cell_measurement_temperature 292(2)
_cell_measurement_theta_max 26.22
_cell_measurement_theta_min 2.54
_cell_measurement_wavelength 0.71073
_cell_volume 1119.0(3)
_computing_cell_refinement 'Brucker Smart'
_computing_data_collection 'Brucker Smart'
_computing_data_reduction 'Brucker Smart'
_computing_molecular_graphics 'Ortep-3 for Windows (Farrugia, 1997)'
_computing_publication_material 'WinGX publication routines (Farrugia, 1999)'
_computing_structure_refinement 'SHELXL-97 (Sheldrick, 1997)'
_computing_structure_solution 'DIRDIF (1999)'
_diffrn_ambient_temperature 292(2)
_diffrn_measured_fraction_theta_full 0.984
_diffrn_measured_fraction_theta_max 0.984
_diffrn_measurement_device_type 'Smart-CCD-1000 BRUKER'
_diffrn_measurement_method 'omega scans'
_diffrn_radiation_monochromator graphite
_diffrn_radiation_probe x-ray
_diffrn_radiation_source 'fine-focus sealed tube'
_diffrn_radiation_type MoK\a
_diffrn_radiation_wavelength 0.71073
_diffrn_reflns_av_R_equivalents 0.0279
_diffrn_reflns_av_unetI/netI 0.0366
_diffrn_reflns_limit_h_max 10
_diffrn_reflns_limit_h_min -9
_diffrn_reflns_limit_k_max 11
_diffrn_reflns_limit_k_min -11
_diffrn_reflns_limit_l_max 19
_diffrn_reflns_limit_l_min 0
_diffrn_reflns_number 10779
_diffrn_reflns_theta_full 26.42
_diffrn_reflns_theta_max 26.42
_diffrn_reflns_theta_min 1.37
_exptl_absorpt_coefficient_mu 1.221
_exptl_absorpt_correction_T_max 0.94
_exptl_absorpt_correction_T_min 0.5524
_exptl_absorpt_correction_type multi-scan
_exptl_absorpt_process_details 'BRUKER Sadabs'
_exptl_crystal_colour red
_exptl_crystal_density_diffrn 1.722
_exptl_crystal_density_method 'not measured'
_exptl_crystal_description plate
_exptl_crystal_F_000 580
_exptl_crystal_size_max 0.21
_exptl_crystal_size_mid 0.14
_exptl_crystal_size_min 0.05
_refine_diff_density_max 0.526
_refine_diff_density_min -0.456
_refine_diff_density_rms 0.082
_refine_ls_extinction_method none
_refine_ls_goodness_of_fit_ref 1.06
_refine_ls_hydrogen_treatment mixed
_refine_ls_matrix_type full
_refine_ls_number_parameters 266
_refine_ls_number_reflns 4532
_refine_ls_number_restraints 0
_refine_ls_restrained_S_all 1.06
_refine_ls_R_factor_all 0.0503
_refine_ls_R_factor_gt 0.0295
_refine_ls_shift/su_max 0.001
_refine_ls_shift/su_mean 0
_refine_ls_structure_factor_coef Fsqd
_refine_ls_weighting_details 'calc w=1/[\s^2^(Fo^2^)+(0.0238P)^2^+1.1099P] where P=(Fo^2^+2Fc^2^)/3'
_refine_ls_weighting_scheme calc
_refine_ls_wR_factor_gt 0.063
_refine_ls_wR_factor_ref 0.072
_reflns_number_gt 3454
_reflns_number_total 4532
_reflns_threshold_expression >2sigma(I)
_cod_data_source_file ic061344esup3.cif
_cod_data_source_block compound17
_cod_depositor_comments
;
The following automatic conversions were performed:
'_diffrn_radiation_monochromador' tag replaced with
'_diffrn_radiation_monochromator'.

Automatic conversion script
Id: cif_correct_tags 1440 2010-10-19 06:21:57Z saulius 
;
_cod_database_code 4333057

loop_
_symmetry_equiv_pos_as_xyz
'x, y, z'
'-x, -y, -z'

loop_
_atom_site_label
_atom_site_type_symbol
_atom_site_fract_x
_atom_site_fract_y
_atom_site_fract_z
_atom_site_U_iso_or_equiv
_atom_site_adp_type
_atom_site_occupancy
_atom_site_symmetry_multiplicity
_atom_site_calc_flag
_atom_site_refinement_flags
Mo1 Mo 0.68081(4) 0.74117(3) 0.62609(2) 0.03435(10) Uani 1 1 d .
Mo2 Mo 0.60585(4) 0.83170(3) 0.83454(2) 0.03399(9) Uani 1 1 d .
P1 P 0.84696(12) 0.70257(10) 0.73759(6) 0.0324(2) Uani 1 1 d .
O1 O 1.0313(5) 0.7880(5) 0.5023(2) 0.0865(12) Uani 1 1 d .
O2 O 0.6123(6) 1.0675(4) 0.5670(3) 0.0951(13) Uani 1 1 d .
O3 O 0.5999(4) 1.1624(3) 0.7818(2) 0.0714(10) Uani 1 1 d .
O4 O 1.0362(3) 0.7576(2) 0.71928(18) 0.0397(6) Uani 1 1 d .
O5 O 0.9058(4) 0.9069(4) 0.9081(2) 0.0766(10) Uani 1 1 d .
C1 C 0.9012(6) 0.7739(5) 0.5511(3) 0.0552(11) Uani 1 1 d .
C2 C 0.6388(6) 0.9473(5) 0.5892(3) 0.0579(12) Uani 1 1 d .
C3 C 0.6039(5) 1.0398(5) 0.7986(3) 0.0458(10) Uani 1 1 d .
C4 C 0.7974(5) 0.8782(5) 0.8791(3) 0.0497(10) Uani 1 1 d .
C5 C 0.6958(6) 0.5310(5) 0.5526(3) 0.0608(13) Uani 1 1 d .
H5 H 0.8014 0.486 0.5245 0.073 Uiso 1 1 calc R
C6 C 0.6081(7) 0.5003(5) 0.6406(4) 0.0656(14) Uani 1 1 d .
H6 H 0.6446 0.4313 0.6813 0.079 Uiso 1 1 calc R
C7 C 0.4559(6) 0.5922(6) 0.6560(3) 0.0616(13) Uani 1 1 d .
H7 H 0.3733 0.5958 0.7093 0.074 Uiso 1 1 calc R
C8 C 0.4488(5) 0.6767(5) 0.5785(3) 0.0544(11) Uani 1 1 d .
H8 H 0.3597 0.746 0.5705 0.065 Uiso 1 1 calc R
C9 C 0.5971(6) 0.6409(5) 0.5144(3) 0.0527(11) Uani 1 1 d .
H9 H 0.6255 0.6827 0.4565 0.063 Uiso 1 1 calc R
C10 C 0.5244(6) 0.6720(6) 0.9550(3) 0.0648(13) Uani 1 1 d .
H10 H 0.6077 0.6161 0.9791 0.078 Uiso 1 1 calc R
C11 C 0.4523(6) 0.6327(5) 0.8863(3) 0.0542(11) Uani 1 1 d .
H11 H 0.4791 0.5466 0.8566 0.065 Uiso 1 1 calc R
C12 C 0.3320(5) 0.7496(5) 0.8719(3) 0.0587(12) Uani 1 1 d .
H12 H 0.2649 0.7539 0.8302 0.07 Uiso 1 1 calc R
C13 C 0.3296(6) 0.8560(6) 0.9289(3) 0.0679(14) Uani 1 1 d .
H13 H 0.2603 0.944 0.9326 0.081 Uiso 1 1 calc R
C14 C 0.4472(7) 0.8110(6) 0.9800(3) 0.0699(15) Uani 1 1 d .
H14 H 0.4711 0.8637 1.0236 0.084 Uiso 1 1 calc R
C15 C 1.0598(5) 0.9063(4) 0.6928(3) 0.0514(11) Uani 1 1 d .
H15A H 1.1775 0.9195 0.685 0.077 Uiso 0.5 1 calc PR
H15B H 0.9921 0.9677 0.7383 0.077 Uiso 0.5 1 calc PR
H15C H 1.0256 0.9316 0.6374 0.077 Uiso 0.5 1 calc PR
H15D H 0.9527 0.9597 0.6888 0.077 Uiso 0.5 1 calc PR
H15E H 1.1381 0.9115 0.6355 0.077 Uiso 0.5 1 calc PR
H15F H 1.1046 0.9476 0.7365 0.077 Uiso 0.5 1 calc PR
C16 C 0.9107(5) 0.5135(4) 0.7739(2) 0.0377(8) Uani 1 1 d .
H16 H 0.807 0.4647 0.7899 0.045 Uiso 1 1 calc R
C17 C 1.0317(5) 0.4304(4) 0.6986(3) 0.0481(10) Uani 1 1 d .
H17A H 1.1363 0.4756 0.6802 0.058 Uiso 1 1 calc R
H17B H 0.9805 0.4346 0.6474 0.058 Uiso 1 1 calc R
C18 C 1.0716(7) 0.2715(4) 0.7293(4) 0.0691(14) Uani 1 1 d .
H18A H 0.969 0.2235 0.7411 0.083 Uiso 1 1 calc R
H18B H 1.1545 0.2224 0.6818 0.083 Uiso 1 1 calc R
C19 C 1.1407(7) 0.2597(5) 0.8132(4) 0.0879(19) Uani 1 1 d .
H19A H 1.2501 0.2976 0.7995 0.106 Uiso 1 1 calc R
H19B H 1.1579 0.1582 0.833 0.106 Uiso 1 1 calc R
C20 C 1.0211(7) 0.3430(5) 0.8880(4) 0.0817(17) Uani 1 1 d .
H20A H 1.0721 0.3379 0.9394 0.098 Uiso 1 1 calc R
H20B H 0.9158 0.2987 0.9063 0.098 Uiso 1 1 calc R
C21 C 0.9828(6) 0.5023(5) 0.8577(3) 0.0580(12) Uani 1 1 d .
H21A H 0.9015 0.5522 0.9055 0.07 Uiso 1 1 calc R
H21B H 1.0863 0.5493 0.845 0.07 Uiso 1 1 calc R
H1 H 0.572(6) 0.850(5) 0.721(3) 0.087(15) Uiso 1 1 d .

loop_
_atom_site_aniso_label
_atom_site_aniso_U_11
_atom_site_aniso_U_22
_atom_site_aniso_U_33
_atom_site_aniso_U_23
_atom_site_aniso_U_13
_atom_site_aniso_U_12
Mo1 0.03810(19) 0.03460(19) 0.03201(17) -0.00185(13) -0.01075(14) -0.00493(14)
Mo2 0.03881(19) 0.03104(18) 0.03161(17) -0.00132(13) -0.00711(14) -0.00386(13)
P1 0.0358(5) 0.0257(5) 0.0374(5) -0.0026(4) -0.0115(4) -0.0032(4)
O1 0.066(2) 0.115(3) 0.068(2) -0.016(2) 0.019(2) -0.030(2)
O2 0.139(4) 0.052(2) 0.102(3) 0.026(2) -0.054(3) -0.008(2)
O3 0.094(3) 0.0325(18) 0.084(2) 0.0060(16) -0.018(2) -0.0028(17)
O4 0.0356(14) 0.0266(13) 0.0583(16) -0.0018(12) -0.0123(12) -0.0064(11)
O5 0.064(2) 0.096(3) 0.083(2) -0.035(2) -0.034(2) -0.0031(19)
C1 0.058(3) 0.064(3) 0.044(2) -0.005(2) -0.009(2) -0.012(2)
C2 0.073(3) 0.056(3) 0.049(3) 0.005(2) -0.024(2) -0.008(2)
C3 0.046(2) 0.045(3) 0.043(2) -0.0064(18) -0.0053(19) -0.0003(19)
C4 0.053(3) 0.050(3) 0.048(2) -0.015(2) -0.016(2) 0.001(2)
C5 0.056(3) 0.053(3) 0.082(4) -0.032(3) -0.026(3) 0.000(2)
C6 0.100(4) 0.041(3) 0.079(4) 0.010(2) -0.058(3) -0.031(3)
C7 0.067(3) 0.077(3) 0.049(3) -0.010(2) -0.010(2) -0.040(3)
C8 0.050(3) 0.058(3) 0.065(3) -0.012(2) -0.030(2) -0.006(2)
C9 0.067(3) 0.064(3) 0.035(2) -0.010(2) -0.020(2) -0.016(2)
C10 0.074(3) 0.069(3) 0.051(3) 0.030(2) -0.015(2) -0.024(3)
C11 0.064(3) 0.046(3) 0.050(3) 0.000(2) -0.001(2) -0.022(2)
C12 0.043(2) 0.078(3) 0.053(3) 0.007(2) -0.004(2) -0.019(2)
C13 0.061(3) 0.064(3) 0.063(3) -0.004(3) 0.017(3) -0.008(3)
C14 0.092(4) 0.078(4) 0.036(2) -0.009(2) 0.008(3) -0.036(3)
C15 0.051(2) 0.034(2) 0.069(3) -0.005(2) -0.008(2) -0.0140(18)
C16 0.039(2) 0.0290(19) 0.048(2) 0.0013(16) -0.0156(18) -0.0047(15)
C17 0.048(2) 0.027(2) 0.069(3) -0.0061(19) -0.014(2) 0.0003(17)
C18 0.067(3) 0.031(2) 0.103(4) -0.004(2) -0.012(3) 0.003(2)
C19 0.081(4) 0.045(3) 0.138(6) 0.019(3) -0.045(4) 0.010(3)
C20 0.101(4) 0.060(3) 0.091(4) 0.027(3) -0.050(4) 0.000(3)
C21 0.068(3) 0.049(3) 0.064(3) 0.004(2) -0.036(2) 0.002(2)

loop_
_atom_type_symbol
_atom_type_description
_atom_type_scat_dispersion_real
_atom_type_scat_dispersion_imag
_atom_type_scat_source
C C 0.0033 0.0016 'International Tables Vol C Tables 4.2.6.8 and 6.1.1.4'
H H 0 0 'International Tables Vol C Tables 4.2.6.8 and 6.1.1.4'
Mo Mo -1.6832 0.6857 'International Tables Vol C Tables 4.2.6.8 and 6.1.1.4'
O O 0.0106 0.006 'International Tables Vol C Tables 4.2.6.8 and 6.1.1.4'
P P 0.1023 0.0942 'International Tables Vol C Tables 4.2.6.8 and 6.1.1.4'

loop_
_geom_angle_atom_site_label_1
_geom_angle_atom_site_label_2
_geom_angle_atom_site_label_3
_geom_angle
C1 Mo1 C2 79.3(2)
C1 Mo1 C9 93.40(17)
C2 Mo1 C9 98.92(17)
C1 Mo1 C5 88.33(19)
C2 Mo1 C5 132.05(18)
C9 Mo1 C5 35.33(15)
C1 Mo1 C8 126.57(17)
C2 Mo1 C8 93.68(17)
C9 Mo1 C8 34.91(15)
C5 Mo1 C8 57.85(16)
C1 Mo1 C6 116.8(2)
C2 Mo1 C6 150.83(18)
C9 Mo1 C6 58.06(16)
C5 Mo1 C6 34.75(17)
C8 Mo1 C6 57.15(16)
C1 Mo1 C7 145.66(18)
C2 Mo1 C7 120.0(2)
C9 Mo1 C7 57.62(16)
C5 Mo1 C7 57.46(17)
C8 Mo1 C7 34.06(15)
C6 Mo1 C7 34.27(17)
C1 Mo1 P1 80.73(13)
C2 Mo1 P1 112.59(13)
C9 Mo1 P1 145.99(12)
C5 Mo1 P1 110.71(12)
C8 Mo1 P1 146.24(12)
C6 Mo1 P1 94.66(11)
C7 Mo1 P1 112.18(12)
C1 Mo1 Mo2 116.64(13)
C2 Mo1 Mo2 89.10(13)
C9 Mo1 Mo2 149.90(12)
C5 Mo1 Mo2 136.64(14)
C8 Mo1 Mo2 116.11(12)
C6 Mo1 Mo2 103.00(13)
C7 Mo1 Mo2 93.24(11)
P1 Mo1 Mo2 47.32(2)
C1 Mo1 H1 123.9(15)
C2 Mo1 H1 68.2(15)
C9 Mo1 H1 134.8(15)
C5 Mo1 H1 147.0(15)
C8 Mo1 H1 100.7(15)
C6 Mo1 H1 113.6(15)
C7 Mo1 H1 90.4(15)
P1 Mo1 H1 72.0(14)
Mo2 Mo1 H1 26.1(14)
C4 Mo2 C3 79.56(17)
C4 Mo2 C10 92.32(18)
C3 Mo2 C10 142.80(18)
C4 Mo2 C14 89.93(19)
C3 Mo2 C14 107.74(18)
C10 Mo2 C14 35.44(17)
C4 Mo2 C11 124.98(17)
C3 Mo2 C11 148.49(17)
C10 Mo2 C11 35.45(15)
C14 Mo2 C11 58.43(17)
C4 Mo2 C13 119.33(18)
C3 Mo2 C13 94.65(17)
C10 Mo2 C13 57.83(18)
C14 Mo2 C13 34.33(17)
C11 Mo2 C13 57.38(17)
C4 Mo2 C12 146.32(17)
C3 Mo2 C12 113.86(17)
C10 Mo2 C12 57.80(16)
C14 Mo2 C12 56.93(18)
C11 Mo2 C12 34.70(15)
C13 Mo2 C12 33.53(16)
C4 Mo2 P1 77.19(12)
C3 Mo2 P1 108.05(12)
C10 Mo2 P1 105.29(14)
C14 Mo2 P1 138.81(15)
C11 Mo2 P1 97.55(12)
C13 Mo2 P1 154.53(13)
C12 Mo2 P1 122.57(13)
C4 Mo2 Mo1 117.73(12)
C3 Mo2 Mo1 92.19(12)
C10 Mo2 Mo1 123.03(14)
C14 Mo2 Mo1 148.81(13)
C11 Mo2 Mo1 92.12(11)
C13 Mo2 Mo1 122.84(14)
C12 Mo2 Mo1 93.37(12)
P1 Mo2 Mo1 46.95(2)
C4 Mo2 H1 129.7(15)
C3 Mo2 H1 74.1(15)
C10 Mo2 H1 133.2(15)
C14 Mo2 H1 138.7(15)
C11 Mo2 H1 97.8(15)
C13 Mo2 H1 105.0(15)
C12 Mo2 H1 84.0(15)
P1 Mo2 H1 71.6(14)
Mo1 Mo2 H1 26.0(14)
O4 P1 C16 96.33(15)
O4 P1 Mo1 121.37(10)
C16 P1 Mo1 118.11(12)
O4 P1 Mo2 120.68(10)
C16 P1 Mo2 116.80(13)
Mo1 P1 Mo2 85.73(3)
C15 O4 P1 120.5(2)
O1 C1 Mo1 175.7(4)
O2 C2 Mo1 179.0(4)
O3 C3 Mo2 176.7(4)
O5 C4 Mo2 177.6(4)
C9 C5 C6 108.1(4)
C9 C5 Mo1 71.6(2)
C6 C5 Mo1 74.8(3)
C9 C5 H5 126
C6 C5 H5 126
Mo1 C5 H5 119.4
C7 C6 C5 107.4(4)
C7 C6 Mo1 73.1(3)
C5 C6 Mo1 70.4(3)
C7 C6 H6 126.3
C5 C6 H6 126.3
Mo1 C6 H6 121.9
C8 C7 C6 108.3(4)
C8 C7 Mo1 71.7(3)
C6 C7 Mo1 72.6(3)
C8 C7 H7 125.8
C6 C7 H7 125.8
Mo1 C7 H7 121.6
C7 C8 C9 108.5(4)
C7 C8 Mo1 74.3(2)
C9 C8 Mo1 70.6(2)
C7 C8 H8 125.7
C9 C8 H8 125.7
Mo1 C8 H8 121.1
C8 C9 C5 107.6(4)
C8 C9 Mo1 74.5(2)
C5 C9 Mo1 73.0(2)
C8 C9 H9 126.2
C5 C9 H9 126.2
Mo1 C9 H9 118.3
C14 C10 C11 107.5(4)
C14 C10 Mo2 72.7(3)
C11 C10 Mo2 74.0(2)
C14 C10 H10 126.3
C11 C10 H10 126.3
Mo2 C10 H10 119
C12 C11 C10 106.5(4)
C12 C11 Mo2 73.9(2)
C10 C11 Mo2 70.6(2)
C12 C11 H11 126.8
C10 C11 H11 126.8
Mo2 C11 H11 120.6
C13 C12 C11 109.1(4)
C13 C12 Mo2 72.9(3)
C11 C12 Mo2 71.4(2)
C13 C12 H12 125.4
C11 C12 H12 125.4
Mo2 C12 H12 121.9
C12 C13 C14 108.7(5)
C12 C13 Mo2 73.5(3)
C14 C13 Mo2 70.6(3)
C12 C13 H13 125.7
C14 C13 H13 125.7
Mo2 C13 H13 121.9
C13 C14 C10 108.3(4)
C13 C14 Mo2 75.1(3)
C10 C14 Mo2 71.8(3)
C13 C14 H14 125.9
C10 C14 H14 125.9
Mo2 C14 H14 119.1
O4 C15 H15A 109.5
O4 C15 H15B 109.5
H15A C15 H15B 109.5
O4 C15 H15C 109.5
H15A C15 H15C 109.5
H15B C15 H15C 109.5
O4 C15 H15D 109.5
H15A C15 H15D 141.1
H15B C15 H15D 56.3
H15C C15 H15D 56.3
O4 C15 H15E 109.5
H15A C15 H15E 56.3
H15B C15 H15E 141.1
H15C C15 H15E 56.3
H15D C15 H15E 109.5
O4 C15 H15F 109.5
H15A C15 H15F 56.3
H15B C15 H15F 56.3
H15C C15 H15F 141.1
H15D C15 H15F 109.5
H15E C15 H15F 109.5
C17 C16 C21 111.0(3)
C17 C16 P1 112.3(3)
C21 C16 P1 113.3(3)
C17 C16 H16 106.6
C21 C16 H16 106.6
P1 C16 H16 106.6
C16 C17 C18 110.8(4)
C16 C17 H17A 109.5
C18 C17 H17A 109.5
C16 C17 H17B 109.5
C18 C17 H17B 109.5
H17A C17 H17B 108.1
C19 C18 C17 111.4(4)
C19 C18 H18A 109.3
C17 C18 H18A 109.3
C19 C18 H18B 109.3
C17 C18 H18B 109.3
H18A C18 H18B 108
C18 C19 C20 111.6(4)
C18 C19 H19A 109.3
C20 C19 H19A 109.3
C18 C19 H19B 109.3
C20 C19 H19B 109.3
H19A C19 H19B 108
C19 C20 C21 111.0(4)
C19 C20 H20A 109.4
C21 C20 H20A 109.4
C19 C20 H20B 109.4
C21 C20 H20B 109.4
H20A C20 H20B 108
C16 C21 C20 110.6(4)
C16 C21 H21A 109.5
C20 C21 H21A 109.5
C16 C21 H21B 109.5
C20 C21 H21B 109.5
H21A C21 H21B 108.1

loop_
_geom_bond_atom_site_label_1
_geom_bond_atom_site_label_2
_geom_bond_distance
Mo1 C1 1.937(5)
Mo1 C2 1.963(5)
Mo1 C9 2.291(4)
Mo1 C5 2.309(4)
Mo1 C8 2.340(4)
Mo1 C6 2.366(4)
Mo1 C7 2.372(4)
Mo1 P1 2.4005(10)
Mo1 Mo2 3.2757(6)
Mo1 H1 1.82(5)
Mo2 C4 1.952(4)
Mo2 C3 1.966(4)
Mo2 C10 2.300(4)
Mo2 C14 2.311(4)
Mo2 C11 2.344(4)
Mo2 C13 2.368(5)
Mo2 C12 2.376(4)
Mo2 P1 2.4146(10)
Mo2 H1 1.83(5)
P1 O4 1.640(3)
P1 C16 1.847(3)
O1 C1 1.161(5)
O2 C2 1.148(5)
O3 C3 1.145(5)
O4 C15 1.431(4)
O5 C4 1.146(5)
C5 C9 1.396(6)
C5 C6 1.397(7)
C5 H5 0.93
C6 C7 1.396(7)
C6 H6 0.93
C7 C8 1.380(6)
C7 H7 0.93
C8 C9 1.390(6)
C8 H8 0.93
C9 H9 0.93
C10 C14 1.404(7)
C10 C11 1.414(6)
C10 H10 0.93
C11 C12 1.408(6)
C11 H11 0.93
C12 C13 1.368(7)
C12 H12 0.93
C13 C14 1.382(7)
C13 H13 0.93
C14 H14 0.93
C15 H15A 0.96
C15 H15B 0.96
C15 H15C 0.96
C15 H15D 0.96
C15 H15E 0.96
C15 H15F 0.96
C16 C17 1.524(5)
C16 C21 1.527(5)
C16 H16 0.98
C17 C18 1.530(5)
C17 H17A 0.97
C17 H17B 0.97
C18 C19 1.514(7)
C18 H18A 0.97
C18 H18B 0.97
C19 C20 1.515(8)
C19 H19A 0.97
C19 H19B 0.97
C20 C21 1.531(6)
C20 H20A 0.97
C20 H20B 0.97
C21 H21A 0.97
C21 H21B 0.97
